data_7700770
loop_
_publ_author_name
'Baumeister, Jakob E.'
'Mitchell, Andrew W.'
'Kelley, Steven P.'
'Barnes, Charles L.'
'Jurisson, Silvia S.'

_publ_section_title
;
 Steric influence of salicylaldehyde-based Schiff base ligands on the
 formation of trans-[Re(PR<sub>3</sub>)<sub>2</sub>(Schiff
 base)]<sup>+</sup> complexes.
;
_journal_issue 34
_journal_name_full 'Dalton transactions (Cambridge, England : 2003)'
_journal_page_first 12943
_journal_page_last 12955
_journal_paper_doi 10.1039/c9dt02630d
_journal_volume 48
_journal_year 2019
_chemical_formula_moiety 'C36 H33 N2 O3 P Re, F6 P'
_chemical_formula_sum 'C36 H33 F6 N2 O3 P2 Re'
_chemical_formula_weight 903.78
_space_group_crystal_system triclinic
_space_group_IT_number 2
_space_group_name_Hall '-P 1'
_space_group_name_H-M_alt 'P -1'
_symmetry_space_group_name_Hall '-P 1'
_symmetry_space_group_name_H-M 'P -1'
_atom_sites_solution_hydrogens geom
_atom_sites_solution_primary dual
_audit_creation_date 2019-04-18
_audit_creation_method
;
Olex2 1.2
(compiled 2018.05.29 svn.r3508 for OlexSys, GUI svn.r5506)
;
_audit_update_record
;
2019-07-27 deposited with the CCDC.    2019-08-05 downloaded from the CCDC.
;
_cell_angle_alpha 68.440(3)
_cell_angle_beta 70.666(4)
_cell_angle_gamma 64.490(4)
_cell_formula_units_Z 2
_cell_length_a 11.6943(14)
_cell_length_b 13.5357(15)
_cell_length_c 13.6568(16)
_cell_measurement_reflns_used 9892
_cell_measurement_temperature 100
_cell_measurement_theta_max 30.11
_cell_measurement_theta_min 3.05
_cell_volume 1775.6(4)
_computing_cell_refinement 'Bruker Apex3 V.2017.3-0/SAINT V8.38A'
_computing_data_collection 'Bruker Apex3 V.2017.3-0'
_computing_data_reduction 'Bruker Apex3 V.2017.3-0/SAINT V8.38A'
_computing_molecular_graphics 'Olex2 (Dolomanov et al., 2009)'
_computing_publication_material 'Olex2 (Dolomanov et al., 2009)'
_computing_structure_refinement 'ShelXL (Sheldrick, 2015)'
_computing_structure_solution 'ShelXT (Sheldrick, 2015)'
_diffrn_ambient_temperature 100
_diffrn_measured_fraction_theta_full 0.983
_diffrn_measured_fraction_theta_max 0.976
_diffrn_measurement_device_type 'Bruker VENTURE CMOS area detector'
_diffrn_measurement_method 'shutterless omega and phi scans'
_diffrn_radiation_monochromator 'mirror optics'
_diffrn_radiation_type MoK\a
_diffrn_radiation_wavelength 0.71073
_diffrn_reflns_av_R_equivalents 0.0562
_diffrn_reflns_av_unetI/netI 0.0686
_diffrn_reflns_Laue_measured_fraction_full 0.983
_diffrn_reflns_Laue_measured_fraction_max 0.976
_diffrn_reflns_limit_h_max 15
_diffrn_reflns_limit_h_min -16
_diffrn_reflns_limit_k_max 19
_diffrn_reflns_limit_k_min -19
_diffrn_reflns_limit_l_max 19
_diffrn_reflns_limit_l_min -19
_diffrn_reflns_number 30421
_diffrn_reflns_point_group_measured_fraction_full 0.983
_diffrn_reflns_point_group_measured_fraction_max 0.976
_diffrn_reflns_theta_full 25.242
_diffrn_reflns_theta_max 30.195
_diffrn_reflns_theta_min 3.046
_diffrn_source 'Incoatec IMuS microfocus Mo tube'
_diffrn_standards_number 0
_exptl_absorpt_coefficient_mu 3.582
_exptl_absorpt_correction_T_max 0.7460
_exptl_absorpt_correction_T_min 0.5566
_exptl_absorpt_correction_type multi-scan
_exptl_absorpt_process_details 'Bruker AXScale'
_exptl_crystal_colour 'clear greenish brown'
_exptl_crystal_colour_lustre clear
_exptl_crystal_colour_modifier greenish
_exptl_crystal_colour_primary brown
_exptl_crystal_density_diffrn 1.690
_exptl_crystal_description plate
_exptl_crystal_F_000 892
_exptl_crystal_recrystallization_method 'Re-crystallisation from solvent: Methanol'
_exptl_crystal_size_max 0.2
_exptl_crystal_size_mid 0.14
_exptl_crystal_size_min 0.04
_refine_diff_density_max 5.400
_refine_diff_density_min -3.029
_refine_diff_density_rms 0.334
_refine_ls_extinction_method none
_refine_ls_goodness_of_fit_ref 1.193
_refine_ls_hydrogen_treatment constr
_refine_ls_matrix_type full
_refine_ls_number_parameters 453
_refine_ls_number_reflns 10292
_refine_ls_number_restraints 0
_refine_ls_restrained_S_all 1.193
_refine_ls_R_factor_all 0.0987
_refine_ls_R_factor_gt 0.0813
_refine_ls_shift/su_max 0.001
_refine_ls_shift/su_mean 0.000
_refine_ls_structure_factor_coef Fsqd
_refine_ls_weighting_details 'w=1/[\s^2^(Fo^2^)+(0.0311P)^2^+57.6019P] where P=(Fo^2^+2Fc^2^)/3'
_refine_ls_weighting_scheme calc
_refine_ls_wR_factor_gt 0.1896
_refine_ls_wR_factor_ref 0.2003
_reflns_Friedel_coverage 0.000
_reflns_number_gt 8716
_reflns_number_total 10292
_reflns_threshold_expression 'I > 2\s(I)'
_cod_data_source_file c9dt02630d2.cif
_cod_data_source_block s1
_cod_depositor_comments 'Adding full bibliography for 7700769--7700776.cif.'
_cod_database_code 7700770
_shelx_shelxl_version_number 2017/1
_shelx_space_group_comment
;
The symmetry employed for this shelxl refinement is uniquely defined
by the following loop, which should always be used as a source of
symmetry information in preference to the above space-group names.
They are only intended as comments.
;
_shelx_estimated_absorpt_t_max 0.870
_shelx_estimated_absorpt_t_min 0.534
_olex2_refinement_description
;
1. Fixed Uiso
 At 1.2 times of:
  All C(H) groups, All C(H,H) groups
 At 1.5 times of:
  All C(H,H,H) groups
2. Rigid body (RIGU) restrains
 O3
 with sigma for 1-2 distances of 0.004 and sigma for 1-3 distances of 0.004
3.a Secondary CH2 refined with riding coordinates:
 C9(H9A,H9B)
3.b Aromatic/amide H refined with riding coordinates:
 C2(H2), C10(H10), C24(H24), C23(H23), C34(H34), C35(H35), C33(H33), C15(H15),
 C3(H3), C32(H32), C36(H36), C12(H12), C22(H22), C30(H30), C13(H13), C4(H4),
 C26(H26), C7(H7), C5(H5), C29(H29), C14(H14), C20(H20), C27(H27), C21(H21),
 C28(H28)
3.c Idealised Me refined as rotating group:
 C18(H18A,H18B,H18C), C17(H17C,H17A,H17B)
;
_olex2_submission_special_instructions 'No special instructions were received'

loop_
_space_group_symop_operation_xyz
'x, y, z'
'-x, -y, -z'

loop_
_atom_site_label
_atom_site_type_symbol
_atom_site_fract_x
_atom_site_fract_y
_atom_site_fract_z
_atom_site_U_iso_or_equiv
_atom_site_adp_type
_atom_site_occupancy
_atom_site_site_symmetry_order
_atom_site_calc_flag
_atom_site_refinement_flags_posn
_atom_site_refinement_flags_adp
Re1 Re 0.52398(4) 0.70593(3) 0.54149(3) 0.01451(10) Uani 1 1 d . .
P1 P 0.6249(2) 0.51329(19) 0.65610(17) 0.0123(4) Uani 1 1 d . .
P2 P -0.0438(3) 0.7828(2) 0.8658(2) 0.0232(5) Uani 1 1 d . .
O3 O 0.4696(6) 0.6397(5) 0.4960(5) 0.0158(13) Uani 1 1 d . U
O1 O 0.7019(6) 0.6897(5) 0.4548(5) 0.0136(12) Uani 1 1 d . .
O2 O 0.5760(6) 0.7641(5) 0.6284(5) 0.0157(12) Uani 1 1 d . .
F6 F 0.0915(7) 0.6902(6) 0.8285(6) 0.0377(16) Uani 1 1 d . .
F1 F -0.0076(7) 0.8793(6) 0.7620(6) 0.0382(17) Uani 1 1 d . .
F2 F 0.0252(7) 0.8085(7) 0.9319(6) 0.0394(17) Uani 1 1 d . .
N2 N 0.3397(7) 0.7761(6) 0.6327(6) 0.0160(14) Uani 1 1 d . .
F4 F -0.1105(7) 0.7577(7) 0.7967(6) 0.0419(18) Uani 1 1 d . .
F5 F -0.1790(7) 0.8762(7) 0.9018(6) 0.0447(19) Uani 1 1 d . .
F3 F -0.0798(8) 0.6872(7) 0.9681(6) 0.049(2) Uani 1 1 d . .
N1 N 0.4454(9) 0.8696(7) 0.4402(6) 0.0189(16) Uani 1 1 d . .
C1 C 0.7331(8) 0.7538(7) 0.3558(7) 0.0142(16) Uani 1 1 d . .
C11 C 0.4016(9) 0.7726(8) 0.7866(7) 0.0178(17) Uani 1 1 d . .
C16 C 0.5275(9) 0.7672(7) 0.7336(6) 0.0129(15) Uani 1 1 d . .
C31 C 0.5177(9) 0.4309(8) 0.7268(7) 0.0163(16) Uani 1 1 d . .
C2 C 0.8589(9) 0.7104(8) 0.2974(7) 0.0193(18) Uani 1 1 d . .
H2 H 0.915720 0.637973 0.328424 0.023 Uiso 1 1 calc R .
C10 C 0.3069(9) 0.7972(8) 0.7249(8) 0.0196(18) Uani 1 1 d . .
H10 H 0.217494 0.830171 0.753956 0.024 Uiso 1 1 calc R .
C24 C 0.7609(9) 0.4428(7) 0.4652(7) 0.0168(17) Uani 1 1 d . .
H24 H 0.690615 0.501148 0.434343 0.020 Uiso 1 1 calc R .
C9 C 0.2489(9) 0.8404(8) 0.5578(8) 0.0203(18) Uani 1 1 d . .
H9A H 0.161111 0.878039 0.596497 0.024 Uiso 1 1 calc R .
H9B H 0.243678 0.789018 0.524610 0.024 Uiso 1 1 calc R .
C23 C 0.8620(10) 0.3763(9) 0.4037(8) 0.0209(18) Uani 1 1 d . .
H23 H 0.860264 0.387699 0.331164 0.025 Uiso 1 1 calc R .
C34 C 0.3543(10) 0.3061(9) 0.8412(8) 0.024(2) Uani 1 1 d . .
H34 H 0.298270 0.263906 0.878778 0.029 Uiso 1 1 calc R .
C35 C 0.3058(10) 0.4227(9) 0.8254(8) 0.024(2) Uani 1 1 d . .
H35 H 0.217303 0.459955 0.853565 0.028 Uiso 1 1 calc R .
C6 C 0.6478(10) 0.8632(8) 0.3076(7) 0.0176(17) Uani 1 1 d . .
C19 C 0.7610(9) 0.4251(8) 0.5723(7) 0.0187(18) Uani 1 1 d . .
C33 C 0.4848(11) 0.2502(9) 0.8025(8) 0.024(2) Uani 1 1 d . .
H33 H 0.517824 0.169998 0.815094 0.029 Uiso 1 1 calc R .
C25 C 0.7008(9) 0.5057(8) 0.7562(7) 0.0166(17) Uani 1 1 d . .
C15 C 0.6069(10) 0.7711(8) 0.7889(8) 0.0191(18) Uani 1 1 d . .
H15 H 0.690952 0.773010 0.752432 0.023 Uiso 1 1 calc R .
C3 C 0.9022(10) 0.7715(9) 0.1949(8) 0.023(2) Uani 1 1 d . .
H3 H 0.986652 0.739133 0.155694 0.028 Uiso 1 1 calc R .
C32 C 0.5671(10) 0.3125(8) 0.7449(8) 0.0217(19) Uani 1 1 d . .
H32 H 0.655899 0.274660 0.718145 0.026 Uiso 1 1 calc R .
C36 C 0.3872(10) 0.4857(9) 0.7677(8) 0.0232(19) Uani 1 1 d . .
H36 H 0.353728 0.565703 0.756351 0.028 Uiso 1 1 calc R .
C12 C 0.3554(11) 0.7773(8) 0.8965(8) 0.024(2) Uani 1 1 d . .
H12 H 0.268853 0.782343 0.931887 0.029 Uiso 1 1 calc R .
C22 C 0.9665(10) 0.2925(10) 0.4475(9) 0.027(2) Uani 1 1 d . .
H22 H 1.037241 0.248409 0.404060 0.033 Uiso 1 1 calc R .
C18 C 0.2856(11) 1.0240(9) 0.5171(9) 0.027(2) Uani 1 1 d . .
H18A H 0.336936 0.992433 0.572639 0.041 Uiso 1 1 calc GR .
H18B H 0.193936 1.057736 0.548708 0.041 Uiso 1 1 calc GR .
H18C H 0.314558 1.082489 0.459174 0.041 Uiso 1 1 calc GR .
C30 C 0.6499(10) 0.4724(8) 0.8670(7) 0.0200(18) Uani 1 1 d . .
H30 H 0.573668 0.453947 0.891206 0.024 Uiso 1 1 calc R .
C13 C 0.4377(12) 0.7744(9) 0.9496(8) 0.030(2) Uani 1 1 d . .
H13 H 0.409431 0.773912 1.023414 0.035 Uiso 1 1 calc R .
C4 C 0.8218(11) 0.8804(9) 0.1492(8) 0.025(2) Uani 1 1 d . .
H4 H 0.853017 0.923804 0.081092 0.031 Uiso 1 1 calc R .
C26 C 0.8097(9) 0.5355(8) 0.7231(8) 0.0185(17) Uani 1 1 d . .
H26 H 0.842516 0.560795 0.648345 0.022 Uiso 1 1 calc R .
C7 C 0.5150(9) 0.9125(7) 0.3519(7) 0.0158(16) Uani 1 1 d . .
H7 H 0.471073 0.986461 0.312193 0.019 Uiso 1 1 calc R .
C5 C 0.6967(11) 0.9239(9) 0.2043(8) 0.024(2) Uani 1 1 d . .
H5 H 0.641697 0.996755 0.171951 0.029 Uiso 1 1 calc R .
C29 C 0.7125(10) 0.4667(8) 0.9408(8) 0.0223(19) Uani 1 1 d . .
H29 H 0.679193 0.443100 1.015615 0.027 Uiso 1 1 calc R .
C14 C 0.5640(12) 0.7721(9) 0.8961(9) 0.029(2) Uani 1 1 d . .
H14 H 0.620033 0.771275 0.933558 0.035 Uiso 1 1 calc R .
C8 C 0.3033(10) 0.9291(9) 0.4714(7) 0.0211(19) Uani 1 1 d . .
C20 C 0.8647(10) 0.3390(9) 0.6166(8) 0.024(2) Uani 1 1 d . .
H20 H 0.864491 0.325402 0.690028 0.029 Uiso 1 1 calc R .
C27 C 0.8713(9) 0.5290(9) 0.7966(8) 0.0212(19) Uani 1 1 d . .
H27 H 0.947311 0.547859 0.772490 0.025 Uiso 1 1 calc R .
C17 C 0.2359(11) 0.9780(9) 0.3763(8) 0.028(2) Uani 1 1 d . .
H17C H 0.259491 1.043142 0.326579 0.042 Uiso 1 1 calc GR .
H17A H 0.141918 1.002390 0.402724 0.042 Uiso 1 1 calc GR .
H17B H 0.263287 0.919632 0.338764 0.042 Uiso 1 1 calc GR .
C21 C 0.9682(11) 0.2727(11) 0.5546(10) 0.035(3) Uani 1 1 d . .
H21 H 1.039204 0.214825 0.584845 0.042 Uiso 1 1 calc R .
C28 C 0.8221(11) 0.4947(9) 0.9068(9) 0.025(2) Uani 1 1 d . .
H28 H 0.863889 0.490793 0.957777 0.030 Uiso 1 1 calc R .

loop_
_atom_site_aniso_label
_atom_site_aniso_U_11
_atom_site_aniso_U_22
_atom_site_aniso_U_33
_atom_site_aniso_U_23
_atom_site_aniso_U_13
_atom_site_aniso_U_12
Re1 0.01489(17) 0.01310(16) 0.01434(16) -0.00143(11) -0.00521(11) -0.00404(12)
P1 0.0108(9) 0.0144(10) 0.0076(9) -0.0020(7) -0.0011(7) -0.0021(8)
P2 0.0166(12) 0.0327(14) 0.0188(12) -0.0066(10) -0.0016(9) -0.0091(10)
O3 0.004(3) 0.015(3) 0.013(3) 0.009(2) 0.000(2) -0.001(2)
O1 0.009(3) 0.016(3) 0.011(3) 0.001(2) -0.005(2) -0.001(2)
O2 0.008(3) 0.013(3) 0.026(3) -0.006(2) -0.008(2) 0.000(2)
F6 0.029(4) 0.035(4) 0.043(4) -0.017(3) -0.004(3) -0.003(3)
F1 0.031(4) 0.044(4) 0.033(4) 0.005(3) -0.009(3) -0.018(3)
F2 0.028(4) 0.066(5) 0.033(4) -0.024(4) -0.004(3) -0.017(3)
N2 0.016(4) 0.016(4) 0.016(3) 0.002(3) -0.007(3) -0.007(3)
F4 0.039(4) 0.063(5) 0.039(4) -0.013(4) -0.015(3) -0.027(4)
F5 0.022(3) 0.063(5) 0.044(4) -0.024(4) 0.001(3) -0.007(3)
F3 0.039(4) 0.057(5) 0.036(4) 0.012(4) -0.004(3) -0.026(4)
N1 0.033(5) 0.021(4) 0.012(3) 0.007(3) -0.012(3) -0.021(3)
C1 0.014(4) 0.013(4) 0.015(4) -0.001(3) -0.007(3) -0.003(3)
C11 0.020(4) 0.017(4) 0.017(4) -0.005(3) -0.002(3) -0.009(3)
C16 0.020(4) 0.011(4) 0.009(3) -0.001(3) -0.002(3) -0.008(3)
C31 0.020(4) 0.022(4) 0.011(4) -0.004(3) -0.004(3) -0.011(4)
C2 0.015(4) 0.022(4) 0.016(4) -0.003(3) -0.003(3) -0.003(3)
C10 0.013(4) 0.021(4) 0.019(4) -0.002(3) -0.002(3) -0.005(3)
C24 0.018(4) 0.013(4) 0.017(4) 0.000(3) 0.000(3) -0.009(3)
C9 0.017(4) 0.022(5) 0.017(4) 0.003(3) -0.006(3) -0.008(4)
C23 0.023(5) 0.026(5) 0.017(4) -0.008(4) 0.001(4) -0.013(4)
C34 0.027(5) 0.035(6) 0.019(4) -0.004(4) -0.005(4) -0.020(4)
C35 0.019(5) 0.031(5) 0.017(4) 0.000(4) -0.002(4) -0.012(4)
C6 0.025(5) 0.014(4) 0.012(4) 0.000(3) -0.006(3) -0.007(3)
C19 0.021(4) 0.016(4) 0.016(4) -0.003(3) -0.002(3) -0.005(3)
C33 0.035(6) 0.023(5) 0.018(4) -0.004(4) -0.006(4) -0.015(4)
C25 0.012(4) 0.019(4) 0.019(4) -0.003(3) -0.010(3) -0.003(3)
C15 0.024(5) 0.015(4) 0.023(4) -0.004(3) -0.012(4) -0.007(4)
C3 0.021(5) 0.026(5) 0.019(4) -0.008(4) 0.001(4) -0.008(4)
C32 0.026(5) 0.021(5) 0.021(4) -0.012(4) -0.004(4) -0.007(4)
C36 0.023(5) 0.022(5) 0.020(5) -0.002(4) -0.006(4) -0.006(4)
C12 0.033(6) 0.019(5) 0.016(4) -0.006(3) -0.001(4) -0.008(4)
C22 0.019(5) 0.035(6) 0.029(5) -0.018(4) -0.001(4) -0.007(4)
C18 0.024(5) 0.020(5) 0.030(5) -0.006(4) -0.002(4) -0.004(4)
C30 0.027(5) 0.024(5) 0.013(4) 0.001(3) -0.005(3) -0.016(4)
C13 0.048(7) 0.022(5) 0.012(4) -0.004(4) -0.006(4) -0.008(5)
C4 0.030(5) 0.026(5) 0.018(4) 0.000(4) 0.000(4) -0.015(4)
C26 0.016(4) 0.022(4) 0.017(4) -0.007(3) -0.004(3) -0.005(3)
C7 0.020(4) 0.011(4) 0.015(4) -0.003(3) -0.005(3) -0.003(3)
C5 0.029(5) 0.019(4) 0.021(5) 0.002(4) -0.007(4) -0.010(4)
C29 0.030(5) 0.022(5) 0.016(4) 0.002(3) -0.009(4) -0.013(4)
C14 0.043(7) 0.023(5) 0.022(5) 0.000(4) -0.018(5) -0.010(5)
C8 0.021(5) 0.024(5) 0.013(4) 0.000(3) -0.004(3) -0.007(4)
C20 0.019(5) 0.022(5) 0.024(5) -0.008(4) -0.008(4) 0.003(4)
C27 0.012(4) 0.028(5) 0.021(4) -0.007(4) -0.002(3) -0.006(4)
C17 0.027(5) 0.027(5) 0.021(5) 0.005(4) -0.012(4) -0.007(4)
C21 0.025(5) 0.036(6) 0.038(6) -0.020(5) -0.016(5) 0.009(5)
C28 0.030(5) 0.023(5) 0.028(5) -0.003(4) -0.016(4) -0.009(4)

loop_
_atom_type_symbol
_atom_type_description
_atom_type_scat_dispersion_real
_atom_type_scat_dispersion_imag
_atom_type_scat_source
C C 0.0033 0.0016 'International Tables Vol C Tables 4.2.6.8 and 6.1.1.4'
H H 0.0000 0.0000 'International Tables Vol C Tables 4.2.6.8 and 6.1.1.4'
N N 0.0061 0.0033 'International Tables Vol C Tables 4.2.6.8 and 6.1.1.4'
O O 0.0106 0.0060 'International Tables Vol C Tables 4.2.6.8 and 6.1.1.4'
F F 0.0171 0.0103 'International Tables Vol C Tables 4.2.6.8 and 6.1.1.4'
P P 0.1023 0.0942 'International Tables Vol C Tables 4.2.6.8 and 6.1.1.4'
Re Re -1.0185 7.2310 'International Tables Vol C Tables 4.2.6.8 and 6.1.1.4'

loop_
_geom_angle_atom_site_label_1
_geom_angle_atom_site_label_2
_geom_angle_atom_site_label_3
_geom_angle
O3 Re1 P1 84.7(2)
O3 Re1 O1 105.3(3)
O3 Re1 O2 167.1(3)
O3 Re1 N2 92.1(3)
O3 Re1 N1 95.9(3)
O1 Re1 P1 85.93(18)
O1 Re1 O2 83.1(3)
O1 Re1 N2 159.8(3)
O1 Re1 N1 91.8(3)
O2 Re1 P1 86.14(18)
O2 Re1 N2 81.6(3)
O2 Re1 N1 93.5(3)
N2 Re1 P1 106.0(2)
N2 Re1 N1 76.1(3)
N1 Re1 P1 177.8(2)
C31 P1 Re1 115.2(3)
C31 P1 C19 104.7(4)
C19 P1 Re1 110.2(3)
C25 P1 Re1 116.7(3)
C25 P1 C31 106.2(4)
C25 P1 C19 102.6(4)
F6 P2 F1 89.8(4)
F6 P2 F4 90.1(4)
F2 P2 F6 89.1(4)
F2 P2 F1 89.2(4)
F2 P2 F4 178.5(4)
F2 P2 F5 91.0(4)
F2 P2 F3 91.0(5)
F4 P2 F1 89.6(4)
F5 P2 F6 179.4(5)
F5 P2 F1 89.7(4)
F5 P2 F4 89.7(4)
F3 P2 F6 90.2(4)
F3 P2 F1 179.8(5)
F3 P2 F4 90.2(5)
F3 P2 F5 90.4(5)
C1 O1 Re1 126.1(5)
C16 O2 Re1 128.9(6)
C10 N2 Re1 130.4(6)
C10 N2 C9 118.9(8)
C9 N2 Re1 107.4(6)
C7 N1 Re1 122.1(7)
C7 N1 C8 121.7(8)
C8 N1 Re1 116.0(6)
O1 C1 C2 116.7(8)
O1 C1 C6 124.5(8)
C2 C1 C6 118.8(8)
C16 C11 C10 119.8(8)
C16 C11 C12 120.9(9)
C12 C11 C10 118.1(9)
O2 C16 C11 123.3(8)
O2 C16 C15 118.1(8)
C11 C16 C15 118.5(8)
C32 C31 P1 120.4(7)
C36 C31 P1 119.8(7)
C36 C31 C32 119.7(9)
C1 C2 H2 119.3
C3 C2 C1 121.4(9)
C3 C2 H2 119.3
N2 C10 C11 122.7(9)
N2 C10 H10 118.6
C11 C10 H10 118.6
C23 C24 H24 119.8
C23 C24 C19 120.5(9)
C19 C24 H24 119.8
N2 C9 H9A 110.5
N2 C9 H9B 110.5
N2 C9 C8 106.2(8)
H9A C9 H9B 108.7
C8 C9 H9A 110.5
C8 C9 H9B 110.5
C24 C23 H23 120.0
C24 C23 C22 120.1(9)
C22 C23 H23 120.0
C35 C34 H34 119.8
C35 C34 C33 120.5(9)
C33 C34 H34 119.8
C34 C35 H35 120.0
C34 C35 C36 120.0(10)
C36 C35 H35 120.0
C7 C6 C1 125.0(8)
C7 C6 C5 116.7(8)
C5 C6 C1 118.1(9)
C24 C19 P1 120.9(7)
C24 C19 C20 119.2(9)
C20 C19 P1 119.9(7)
C34 C33 H33 120.0
C34 C33 C32 119.9(10)
C32 C33 H33 120.0
C30 C25 P1 121.5(7)
C26 C25 P1 119.4(7)
C26 C25 C30 119.1(8)
C16 C15 H15 119.7
C14 C15 C16 120.6(10)
C14 C15 H15 119.7
C2 C3 H3 119.9
C2 C3 C4 120.3(9)
C4 C3 H3 119.9
C31 C32 H32 120.1
C33 C32 C31 119.7(9)
C33 C32 H32 120.1
C31 C36 C35 120.1(10)
C31 C36 H36 119.9
C35 C36 H36 119.9
C11 C12 H12 120.6
C13 C12 C11 118.9(10)
C13 C12 H12 120.6
C23 C22 H22 119.8
C23 C22 C21 120.5(10)
C21 C22 H22 119.8
H18A C18 H18B 109.5
H18A C18 H18C 109.5
H18B C18 H18C 109.5
C8 C18 H18A 109.5
C8 C18 H18B 109.5
C8 C18 H18C 109.5
C25 C30 H30 120.3
C29 C30 C25 119.3(9)
C29 C30 H30 120.3
C12 C13 H13 119.7
C12 C13 C14 120.7(9)
C14 C13 H13 119.6
C3 C4 H4 120.3
C5 C4 C3 119.3(9)
C5 C4 H4 120.3
C25 C26 H26 119.5
C27 C26 C25 121.1(9)
C27 C26 H26 119.5
N1 C7 C6 128.4(8)
N1 C7 H7 115.8
C6 C7 H7 115.8
C6 C5 H5 119.0
C4 C5 C6 122.0(9)
C4 C5 H5 119.0
C30 C29 H29 119.5
C28 C29 C30 121.0(9)
C28 C29 H29 119.5
C15 C14 C13 120.2(10)
C15 C14 H14 119.9
C13 C14 H14 119.9
N1 C8 C9 106.6(8)
N1 C8 C18 107.0(8)
N1 C8 C17 112.2(8)
C18 C8 C9 111.1(8)
C17 C8 C9 109.2(8)
C17 C8 C18 110.6(9)
C19 C20 H20 119.6
C21 C20 C19 120.7(10)
C21 C20 H20 119.6
C26 C27 H27 120.0
C26 C27 C28 120.0(9)
C28 C27 H27 120.0
C8 C17 H17C 109.5
C8 C17 H17A 109.5
C8 C17 H17B 109.5
H17C C17 H17A 109.5
H17C C17 H17B 109.5
H17A C17 H17B 109.5
C22 C21 H21 120.5
C20 C21 C22 119.0(10)
C20 C21 H21 120.5
C29 C28 C27 119.5(9)
C29 C28 H28 120.3
C27 C28 H28 120.3

loop_
_geom_bond_atom_site_label_1
_geom_bond_atom_site_label_2
_geom_bond_distance
Re1 P1 2.493(2)
Re1 O3 1.660(7)
Re1 O1 1.987(6)
Re1 O2 1.994(6)
Re1 N2 2.104(8)
Re1 N1 2.122(8)
P1 C31 1.833(9)
P1 C19 1.852(10)
P1 C25 1.813(9)
P2 F6 1.601(7)
P2 F1 1.617(7)
P2 F2 1.595(7)
P2 F4 1.601(7)
P2 F5 1.600(8)
P2 F3 1.598(8)
O1 C1 1.341(10)
O2 C16 1.368(10)
N2 C10 1.290(12)
N2 C9 1.483(11)
N1 C7 1.302(12)
N1 C8 1.490(13)
C1 C2 1.403(12)
C1 C6 1.438(12)
C11 C16 1.392(13)
C11 C10 1.463(13)
C11 C12 1.433(13)
C16 C15 1.404(12)
C31 C32 1.403(13)
C31 C36 1.399(14)
C2 H2 0.9500
C2 C3 1.393(13)
C10 H10 0.9500
C24 H24 0.9500
C24 C23 1.376(13)
C24 C19 1.393(13)
C9 H9A 0.9900
C9 H9B 0.9900
C9 C8 1.536(13)
C23 H23 0.9500
C23 C22 1.389(15)
C34 H34 0.9500
C34 C35 1.385(15)
C34 C33 1.395(15)
C35 H35 0.9500
C35 C36 1.401(14)
C6 C7 1.416(13)
C6 C5 1.418(13)
C19 C20 1.395(13)
C33 H33 0.9500
C33 C32 1.402(15)
C25 C30 1.407(13)
C25 C26 1.384(13)
C15 H15 0.9500
C15 C14 1.384(14)
C3 H3 0.9500
C3 C4 1.402(15)
C32 H32 0.9500
C36 H36 0.9500
C12 H12 0.9500
C12 C13 1.364(16)
C22 H22 0.9500
C22 C21 1.393(15)
C18 H18A 0.9800
C18 H18B 0.9800
C18 H18C 0.9800
C18 C8 1.535(15)
C30 H30 0.9500
C30 C29 1.393(13)
C13 H13 0.9500
C13 C14 1.407(17)
C4 H4 0.9500
C4 C5 1.381(15)
C26 H26 0.9500
C26 C27 1.377(13)
C7 H7 0.9500
C5 H5 0.9500
C29 H29 0.9500
C29 C28 1.377(15)
C14 H14 0.9500
C8 C17 1.531(13)
C20 H20 0.9500
C20 C21 1.389(14)
C27 H27 0.9500
C27 C28 1.398(14)
C17 H17C 0.9800
C17 H17A 0.9800
C17 H17B 0.9800
C21 H21 0.9500
C28 H28 0.9500

loop_
_geom_torsion_atom_site_label_1
_geom_torsion_atom_site_label_2
_geom_torsion_atom_site_label_3
_geom_torsion_atom_site_label_4
_geom_torsion
Re1 P1 C31 C32 146.1(6)
Re1 P1 C31 C36 -37.0(8)
Re1 P1 C19 C24 -29.4(9)
Re1 P1 C19 C20 151.3(8)
Re1 P1 C25 C30 112.7(8)
Re1 P1 C25 C26 -66.0(8)
Re1 O1 C1 C2 -163.1(6)
Re1 O1 C1 C6 18.2(12)
Re1 O2 C16 C11 -27.0(12)
Re1 O2 C16 C15 156.4(6)
Re1 N2 C10 C11 -0.5(14)
Re1 N2 C9 C8 -57.7(8)
Re1 N1 C7 C6 0.2(13)
Re1 N1 C8 C9 -12.2(9)
Re1 N1 C8 C18 106.8(7)
Re1 N1 C8 C17 -131.7(7)
P1 C31 C32 C33 177.7(7)
P1 C31 C36 C35 -177.6(7)
P1 C19 C20 C21 -179.3(9)
P1 C25 C30 C29 179.3(8)
P1 C25 C26 C27 -178.9(8)
O1 C1 C2 C3 -178.4(9)
O1 C1 C6 C7 -8.1(15)
O1 C1 C6 C5 176.6(9)
O2 C16 C15 C14 -178.7(8)
N2 C9 C8 N1 44.1(10)
N2 C9 C8 C18 -72.1(10)
N2 C9 C8 C17 165.6(8)
C1 C2 C3 C4 2.5(16)
C1 C6 C7 N1 -1.7(16)
C1 C6 C5 C4 0.8(15)
C11 C16 C15 C14 4.5(13)
C11 C12 C13 C14 2.9(16)
C16 C11 C10 N2 24.9(14)
C16 C11 C12 C13 -1.1(15)
C16 C15 C14 C13 -2.8(15)
C31 P1 C19 C24 95.0(8)
C31 P1 C19 C20 -84.3(9)
C31 P1 C25 C30 -17.2(9)
C31 P1 C25 C26 164.1(8)
C2 C1 C6 C7 173.3(9)
C2 C1 C6 C5 -2.0(13)
C2 C3 C4 C5 -3.7(16)
C10 N2 C9 C8 103.6(10)
C10 C11 C16 O2 -11.8(13)
C10 C11 C16 C15 164.8(8)
C10 C11 C12 C13 -168.6(9)
C24 C23 C22 C21 1.9(17)
C24 C19 C20 C21 1.3(16)
C9 N2 C10 C11 -156.9(9)
C23 C24 C19 P1 -179.5(7)
C23 C24 C19 C20 -0.2(14)
C23 C22 C21 C20 -0.8(19)
C34 C35 C36 C31 -0.5(15)
C34 C33 C32 C31 0.2(14)
C35 C34 C33 C32 -1.5(15)
C6 C1 C2 C3 0.4(14)
C19 P1 C31 C32 25.0(8)
C19 P1 C31 C36 -158.1(7)
C19 P1 C25 C30 -126.8(8)
C19 P1 C25 C26 54.5(8)
C19 C24 C23 C22 -1.5(14)
C19 C20 C21 C22 -0.9(19)
C33 C34 C35 C36 1.6(15)
C25 P1 C31 C32 -83.1(8)
C25 P1 C31 C36 93.8(8)
C25 P1 C19 C24 -154.3(8)
C25 P1 C19 C20 26.4(9)
C25 C30 C29 C28 0.9(15)
C25 C26 C27 C28 -1.6(15)
C3 C4 C5 C6 2.0(17)
C32 C31 C36 C35 -0.7(14)
C36 C31 C32 C33 0.8(14)
C12 C11 C16 O2 -179.1(8)
C12 C11 C16 C15 -2.6(13)
C12 C11 C10 N2 -167.4(9)
C12 C13 C14 C15 -1.0(16)
C30 C25 C26 C27 2.3(14)
C30 C29 C28 C27 -0.2(16)
C26 C25 C30 C29 -2.0(14)
C26 C27 C28 C29 0.6(16)
C7 N1 C8 C9 163.3(8)
C7 N1 C8 C18 -77.7(10)
C7 N1 C8 C17 43.8(12)
C7 C6 C5 C4 -174.9(10)
C5 C6 C7 N1 173.6(9)
C8 N1 C7 C6 -175.0(9)
